data_7104736
loop_
_publ_author_name
'Sabiah, Shahulhameed'
'Varghese, Babu'
'Murthy, Narasimha N'

_publ_section_title
;
 First hexanuclear copper(II) pyrophosphate through hydrolysis of
 phosphodiester with a dicopper complex.
;
_journal_issue 37
_journal_name_full 'Chemical communications (Cambridge, England)'
_journal_page_first 5636
_journal_page_last 5638
_journal_paper_doi 10.1039/b910094f
_journal_volume 34
_journal_year 2009
_chemical_formula_sum 'C40 H38 Cl2 Cu2 N4 O10'
_chemical_formula_weight 932.72
_chemical_name_systematic
;
?
;
_space_group_IT_number 14
_symmetry_cell_setting monoclinic
_symmetry_space_group_name_Hall '-P 2ybc'
_symmetry_space_group_name_H-M 'P 1 21/c 1'
_atom_sites_solution_hydrogens geom
_atom_sites_solution_primary direct
_atom_sites_solution_secondary difmap
_audit_creation_method SHELXL-97
_cell_angle_alpha 90.00
_cell_angle_beta 95.760(2)
_cell_angle_gamma 90.00
_cell_formula_units_Z 4
_cell_length_a 20.2323(8)
_cell_length_b 9.1681(4)
_cell_length_c 20.8139(8)
_cell_measurement_reflns_used 9422
_cell_measurement_temperature 293(2)
_cell_measurement_theta_max 32.8
_cell_measurement_theta_min 2.1
_cell_volume 3841.3(3)
_computing_cell_refinement 'APEX2/SAINT (Bruker, 2004)'
_computing_data_collection 'APEX2 (Bruker, 2004)'
_computing_data_reduction 'SAINT/XPREP (Bruker, 2004; Sheldrick, 2003)'
_computing_molecular_graphics 'ORTEP2 (WinGX)'
_computing_publication_material 'SHELXL-97 (Sheldrick, 1997)'
_computing_structure_refinement 'SHELXL-97 (Sheldrick, 1997)'
_computing_structure_solution 'SIR92 (WinGX)'
_diffrn_ambient_temperature 293(2)
_diffrn_detector_area_resol_mean 8.33
_diffrn_measured_fraction_theta_full 0.999
_diffrn_measured_fraction_theta_max 0.999
_diffrn_measurement_device_type 'Bruker axs kappa Apex2'
_diffrn_measurement_method '\f and \w scans'
_diffrn_radiation_monochromator graphite
_diffrn_radiation_source 'fine-focus sealed tube'
_diffrn_radiation_type MoK\a
_diffrn_radiation_wavelength 0.71073
_diffrn_reflns_av_R_equivalents 0.0393
_diffrn_reflns_av_sigmaI/netI 0.0163
_diffrn_reflns_limit_h_max 24
_diffrn_reflns_limit_h_min -24
_diffrn_reflns_limit_k_max 10
_diffrn_reflns_limit_k_min -9
_diffrn_reflns_limit_l_max 24
_diffrn_reflns_limit_l_min -24
_diffrn_reflns_number 85833
_diffrn_reflns_theta_full 25.00
_diffrn_reflns_theta_max 25.00
_diffrn_reflns_theta_min 1.97
_exptl_absorpt_coefficient_mu 1.312
_exptl_absorpt_correction_T_max 1.0000
_exptl_absorpt_correction_T_min 0.7602
_exptl_absorpt_correction_type multi-scan
_exptl_absorpt_process_details
; Blessing, R.H. (1995) Acta Cryst. A51, 33-38.

Sheldrick, G.M. (2004) SADABS, University of G\:ottingen, Germany
;
_exptl_crystal_colour blue
_exptl_crystal_density_diffrn 1.613
_exptl_crystal_density_method 'not measured'
_exptl_crystal_description plate
_exptl_crystal_F_000 1912
_exptl_crystal_size_max 0.3
_exptl_crystal_size_mid 0.3
_exptl_crystal_size_min 0.2
_refine_diff_density_max 0.750
_refine_diff_density_min -0.666
_refine_diff_density_rms 0.096
_refine_ls_extinction_method none
_refine_ls_goodness_of_fit_ref 1.171
_refine_ls_hydrogen_treatment mixed
_refine_ls_matrix_type full
_refine_ls_number_parameters 531
_refine_ls_number_reflns 6755
_refine_ls_number_restraints 6
_refine_ls_restrained_S_all 1.248
_refine_ls_R_factor_all 0.0457
_refine_ls_R_factor_gt 0.0369
_refine_ls_shift/su_max 0.000
_refine_ls_shift/su_mean 0.000
_refine_ls_structure_factor_coef Fsqd
_refine_ls_weighting_details 'calc w=1/[\s^2^(Fo^2^)+(0.0429P)^2^+9.3125P] where P=(Fo^2^+2Fc^2^)/3'
_refine_ls_weighting_scheme calc
_refine_ls_wR_factor_gt 0.0932
_refine_ls_wR_factor_ref 0.1090
_reflns_number_gt 6051
_reflns_number_total 6755
_reflns_threshold_expression >2sigma(I)
_cod_data_source_file b910094f.txt
_cod_data_source_block 615837
_cod_original_sg_symbol_H-M P21/c
_cod_database_code 7104736

loop_
_symmetry_equiv_pos_as_xyz
'x, y, z'
'-x, y+1/2, -z+1/2'
'-x, -y, -z'
'x, -y-1/2, z-1/2'

loop_
_atom_site_label
_atom_site_type_symbol
_atom_site_fract_x
_atom_site_fract_y
_atom_site_fract_z
_atom_site_U_iso_or_equiv
_atom_site_adp_type
_atom_site_occupancy
_atom_site_symmetry_multiplicity
_atom_site_calc_flag
_atom_site_refinement_flags
_atom_site_disorder_assembly
_atom_site_disorder_group
C1 C 0.25982(16) 0.0801(4) 0.20691(15) 0.0185(7) Uani 1 1 d . . .
H1A H 0.2806 -0.0017 0.1872 0.022 Uiso 1 1 calc R . .
H1B H 0.2271 0.0411 0.2333 0.022 Uiso 1 1 calc R . .
C2 C 0.31189(17) 0.1608(4) 0.24966(16) 0.0217(7) Uani 1 1 d . . .
C3 C 0.30059(18) 0.1996(4) 0.31218(17) 0.0281(8) Uani 1 1 d . . .
H3 H 0.2600 0.1772 0.3272 0.034 Uiso 1 1 calc R . .
C4 C 0.3486(2) 0.2706(5) 0.35234(19) 0.0400(10) Uani 1 1 d . . .
H4 H 0.3404 0.2958 0.3941 0.048 Uiso 1 1 calc R . .
C5 C 0.4089(2) 0.3041(5) 0.3302(2) 0.0432(11) Uani 1 1 d . . .
H5 H 0.4413 0.3524 0.3571 0.052 Uiso 1 1 calc R . .
C6 C 0.42126(18) 0.2662(5) 0.26828(19) 0.0341(9) Uani 1 1 d . . .
H6 H 0.4622 0.2881 0.2540 0.041 Uiso 1 1 calc R . .
C7 C 0.37296(17) 0.1954(4) 0.22689(17) 0.0243(7) Uani 1 1 d . . .
C8 C 0.38613(17) 0.1564(4) 0.15992(17) 0.0252(8) Uani 1 1 d . . .
C9 C 0.44754(19) 0.1013(5) 0.1467(2) 0.0354(9) Uani 1 1 d . . .
H9 H 0.4807 0.0859 0.1803 0.042 Uiso 1 1 calc R . .
C10 C 0.4595(2) 0.0692(5) 0.0837(2) 0.0464(12) Uani 1 1 d . . .
H10 H 0.5010 0.0348 0.0753 0.056 Uiso 1 1 calc R . .
C11 C 0.4103(2) 0.0879(5) 0.0335(2) 0.0434(11) Uani 1 1 d . . .
H11 H 0.4182 0.0641 -0.0085 0.052 Uiso 1 1 calc R . .
C12 C 0.3495(2) 0.1420(4) 0.04599(18) 0.0320(9) Uani 1 1 d . . .
H12 H 0.3164 0.1551 0.0121 0.038 Uiso 1 1 calc R . .
C13 C 0.33684(17) 0.1773(4) 0.10849(17) 0.0226(7) Uani 1 1 d . . .
C14 C 0.27374(16) 0.2562(4) 0.11912(16) 0.0224(7) Uani 1 1 d . . .
H14A H 0.2853 0.3451 0.1429 0.027 Uiso 1 1 calc R . .
H14B H 0.2519 0.2845 0.0774 0.027 Uiso 1 1 calc R . .
C15 C 0.18264(16) 0.2840(4) 0.18289(17) 0.0210(7) Uani 1 1 d . . .
H15A H 0.1758 0.3660 0.1535 0.025 Uiso 1 1 calc R . .
H15B H 0.2052 0.3195 0.2232 0.025 Uiso 1 1 calc R . .
C16 C 0.11699(16) 0.2212(4) 0.19498(15) 0.0188(7) Uani 1 1 d . . .
C17 C 0.08028(17) 0.2692(4) 0.24370(16) 0.0215(7) Uani 1 1 d . . .
H17 H 0.0982 0.3350 0.2747 0.026 Uiso 1 1 calc R . .
C18 C 0.01641(17) 0.2166(4) 0.24489(17) 0.0244(8) Uani 1 1 d . . .
H18 H -0.0098 0.2487 0.2763 0.029 Uiso 1 1 calc R . .
C19 C -0.00831(16) 0.1166(4) 0.19948(17) 0.0240(8) Uani 1 1 d . . .
H19 H -0.0515 0.0819 0.1994 0.029 Uiso 1 1 calc R . .
C20 C 0.03177(17) 0.0684(4) 0.15406(17) 0.0222(7) Uani 1 1 d . . .
H20 H 0.0156 -0.0018 0.1243 0.027 Uiso 1 1 calc R . .
C21 C 0.25118(16) -0.3989(4) -0.03344(16) 0.0207(7) Uani 1 1 d . . .
H21A H 0.2635 -0.4647 -0.0667 0.025 Uiso 1 1 calc R . .
H21B H 0.2163 -0.4455 -0.0121 0.025 Uiso 1 1 calc R . .
C22 C 0.31055(16) -0.3754(4) 0.01522(16) 0.0195(7) Uani 1 1 d . . .
C23 C 0.30465(17) -0.3906(4) 0.08092(16) 0.0222(7) Uani 1 1 d . . .
H23 H 0.2631 -0.4084 0.0948 0.027 Uiso 1 1 calc R . .
C24 C 0.35981(19) -0.3795(4) 0.12594(17) 0.0286(8) Uani 1 1 d . . .
H24 H 0.3551 -0.3899 0.1697 0.034 Uiso 1 1 calc R . .
C25 C 0.42153(19) -0.3530(4) 0.10582(18) 0.0310(8) Uani 1 1 d . . .
H25 H 0.4586 -0.3463 0.1359 0.037 Uiso 1 1 calc R . .
C26 C 0.42834(17) -0.3365(4) 0.04024(18) 0.0273(8) Uani 1 1 d . . .
H26 H 0.4700 -0.3180 0.0269 0.033 Uiso 1 1 calc R . .
C27 C 0.37326(17) -0.3473(4) -0.00553(16) 0.0217(7) Uani 1 1 d . . .
C28 C 0.37936(16) -0.3306(4) -0.07549(16) 0.0225(7) Uani 1 1 d . . .
C29 C 0.42905(18) -0.4018(4) -0.10482(18) 0.0293(8) Uani 1 1 d . . .
H29 H 0.4606 -0.4567 -0.0798 0.035 Uiso 1 1 calc R . .
C30 C 0.4321(2) -0.3918(5) -0.17053(19) 0.0345(9) Uani 1 1 d . . .
H30 H 0.4649 -0.4419 -0.1897 0.041 Uiso 1 1 calc R . .
C31 C 0.3865(2) -0.3079(5) -0.20803(18) 0.0332(9) Uani 1 1 d . . .
H31 H 0.3886 -0.3012 -0.2524 0.040 Uiso 1 1 calc R . .
C32 C 0.33789(18) -0.2340(4) -0.17928(17) 0.0265(8) Uani 1 1 d . . .
H32 H 0.3077 -0.1762 -0.2045 0.032 Uiso 1 1 calc R . .
C33 C 0.33309(16) -0.2442(4) -0.11336(16) 0.0221(7) Uani 1 1 d . . .
C34 C 0.27994(16) -0.1634(4) -0.08144(16) 0.0209(7) Uani 1 1 d . . .
H34A H 0.3001 -0.1172 -0.0424 0.025 Uiso 1 1 calc R . .
H34B H 0.2617 -0.0871 -0.1102 0.025 Uiso 1 1 calc R . .
C35 C 0.18042(16) -0.2999(4) -0.12410(16) 0.0232(7) Uani 1 1 d . . .
H35A H 0.2007 -0.3779 -0.1468 0.028 Uiso 1 1 calc R . .
H35B H 0.1754 -0.2161 -0.1526 0.028 Uiso 1 1 calc R . .
C36 C 0.11340(16) -0.3480(4) -0.10721(16) 0.0203(7) Uani 1 1 d . . .
C37 C 0.07297(17) -0.4436(4) -0.14383(17) 0.0229(7) Uani 1 1 d . . .
H37 H 0.0877 -0.4886 -0.1798 0.027 Uiso 1 1 calc R . .
C38 C 0.01009(17) -0.4718(4) -0.12625(17) 0.0249(8) Uani 1 1 d . . .
H38 H -0.0179 -0.5366 -0.1502 0.030 Uiso 1 1 calc R . .
C39 C -0.01073(17) -0.4026(4) -0.07270(16) 0.0223(7) Uani 1 1 d . . .
H39 H -0.0532 -0.4188 -0.0606 0.027 Uiso 1 1 calc R . .
C40 C 0.03236(17) -0.3096(4) -0.03760(16) 0.0225(7) Uani 1 1 d . . .
H40 H 0.0187 -0.2636 -0.0014 0.027 Uiso 1 1 calc R . .
O1 O 0.22534(11) -0.0595(3) 0.05268(11) 0.0222(5) Uani 1 1 d D . .
O2 O 0.09934(14) -0.0859(4) 0.04987(15) 0.0560(10) Uani 1 1 d D . .
O3 O 0.13228(17) -0.1723(3) 0.2051(2) 0.0721(13) Uani 1 1 d . . .
O4 O 0.23295(13) -0.2775(4) 0.19267(14) 0.0444(8) Uani 1 1 d . . .
O5 O 0.1544(3) -0.4085(4) 0.2419(2) 0.0893(17) Uani 1 1 d . . .
O6 O 0.14013(16) -0.3663(3) 0.13014(19) 0.0579(10) Uani 1 1 d . . .
O7 O 0.17280(18) 0.2922(4) -0.0967(2) 0.0654(11) Uani 1 1 d . . .
O8 O 0.06714(14) 0.2100(3) -0.08472(16) 0.0447(7) Uani 1 1 d . . .
O9 O 0.15420(18) 0.0447(3) -0.07777(14) 0.0504(9) Uani 1 1 d . . .
O10 O 0.1444(2) 0.2181(4) 0.00548(14) 0.0644(12) Uani 1 1 d . . .
Cl1 Cl 0.16459(4) -0.30669(9) 0.19265(5) 0.0291(2) Uani 1 1 d . . .
Cl2 Cl 0.13559(4) 0.19194(10) -0.06332(4) 0.0258(2) Uani 1 1 d . . .
Cu1 Cu 0.160616(19) 0.04035(4) 0.098664(18) 0.01816(12) Uani 1 1 d D . .
Cu2 Cu 0.161476(19) -0.16277(4) -0.005149(18) 0.01902(12) Uani 1 1 d D . .
N1 N 0.22500(13) 0.1727(3) 0.15459(13) 0.0170(6) Uani 1 1 d . . .
N2 N 0.09352(13) 0.1205(3) 0.15176(13) 0.0186(6) Uani 1 1 d . . .
N3 N 0.22454(13) -0.2607(3) -0.06466(13) 0.0185(6) Uani 1 1 d . . .
N4 N 0.09382(13) -0.2834(3) -0.05442(13) 0.0189(6) Uani 1 1 d . . .
H1 H 0.2550(14) -0.114(4) 0.0783(3) 0.069(17) Uiso 1 1 d D . .
H2 H 0.0754(3) -0.1515(6) 0.0708(3) 0.45(13) Uiso 1 1 d D . .

loop_
_atom_site_aniso_label
_atom_site_aniso_U_11
_atom_site_aniso_U_22
_atom_site_aniso_U_33
_atom_site_aniso_U_23
_atom_site_aniso_U_13
_atom_site_aniso_U_12
C1 0.0185(16) 0.0181(16) 0.0190(16) 0.0005(13) 0.0027(12) 0.0012(13)
C2 0.0207(17) 0.0235(18) 0.0207(17) -0.0026(14) 0.0008(13) 0.0024(14)
C3 0.0233(18) 0.037(2) 0.0240(18) -0.0039(16) 0.0022(14) 0.0002(16)
C4 0.036(2) 0.061(3) 0.0224(19) -0.0159(19) -0.0003(16) -0.001(2)
C5 0.030(2) 0.062(3) 0.035(2) -0.019(2) -0.0072(17) -0.009(2)
C6 0.0199(18) 0.048(3) 0.034(2) -0.0074(19) 0.0012(15) -0.0044(17)
C7 0.0185(17) 0.030(2) 0.0239(18) -0.0039(15) 0.0010(13) 0.0016(14)
C8 0.0213(17) 0.0290(19) 0.0260(18) -0.0023(15) 0.0064(14) -0.0022(15)
C9 0.0239(19) 0.046(2) 0.037(2) -0.0012(19) 0.0070(16) 0.0059(18)
C10 0.038(2) 0.055(3) 0.050(3) 0.002(2) 0.027(2) 0.017(2)
C11 0.054(3) 0.049(3) 0.030(2) -0.003(2) 0.0185(19) 0.007(2)
C12 0.039(2) 0.034(2) 0.0244(19) -0.0011(16) 0.0101(16) -0.0027(17)
C13 0.0212(17) 0.0224(18) 0.0248(18) -0.0011(14) 0.0058(14) -0.0044(14)
C14 0.0200(17) 0.0229(18) 0.0242(17) 0.0026(14) 0.0022(13) -0.0018(14)
C15 0.0196(17) 0.0156(16) 0.0272(18) -0.0041(14) -0.0012(13) 0.0031(13)
C16 0.0200(16) 0.0157(16) 0.0199(16) 0.0036(13) -0.0026(13) 0.0044(13)
C17 0.0239(17) 0.0203(17) 0.0200(16) 0.0006(14) 0.0005(13) 0.0055(14)
C18 0.0255(18) 0.0221(18) 0.0267(18) 0.0091(15) 0.0084(14) 0.0085(15)
C19 0.0153(16) 0.0228(18) 0.0342(19) 0.0110(15) 0.0036(14) 0.0012(14)
C20 0.0219(17) 0.0195(17) 0.0244(17) 0.0041(14) -0.0012(13) -0.0023(14)
C21 0.0175(16) 0.0175(17) 0.0266(17) -0.0027(14) -0.0006(13) 0.0023(13)
C22 0.0181(16) 0.0152(16) 0.0251(17) -0.0019(13) 0.0013(13) 0.0039(13)
C23 0.0212(17) 0.0214(18) 0.0244(17) -0.0007(14) 0.0042(13) 0.0026(14)
C24 0.033(2) 0.034(2) 0.0193(17) -0.0016(15) 0.0036(15) 0.0019(16)
C25 0.0257(19) 0.040(2) 0.0259(19) 0.0001(17) -0.0066(15) 0.0027(17)
C26 0.0138(16) 0.038(2) 0.0291(19) 0.0012(16) -0.0005(14) 0.0023(15)
C27 0.0206(17) 0.0221(18) 0.0223(17) -0.0015(14) 0.0018(13) 0.0055(14)
C28 0.0169(16) 0.0283(19) 0.0221(17) -0.0012(14) 0.0012(13) 0.0011(14)
C29 0.0219(18) 0.038(2) 0.0281(19) 0.0039(16) 0.0045(14) 0.0081(16)
C30 0.034(2) 0.039(2) 0.033(2) 0.0012(18) 0.0154(17) 0.0080(18)
C31 0.039(2) 0.040(2) 0.0212(18) 0.0012(16) 0.0056(16) -0.0011(18)
C32 0.0266(18) 0.0280(19) 0.0241(18) 0.0031(15) -0.0018(14) 0.0002(15)
C33 0.0196(17) 0.0226(18) 0.0234(17) -0.0017(14) -0.0007(13) -0.0025(14)
C34 0.0178(16) 0.0188(17) 0.0253(17) -0.0011(14) -0.0018(13) 0.0022(13)
C35 0.0193(17) 0.0294(19) 0.0197(17) -0.0094(14) -0.0037(13) 0.0031(14)
C36 0.0190(16) 0.0198(17) 0.0206(16) -0.0008(13) -0.0047(13) 0.0069(13)
C37 0.0265(18) 0.0177(17) 0.0229(17) -0.0042(14) -0.0046(14) 0.0036(14)
C38 0.0252(18) 0.0191(18) 0.0283(19) 0.0012(14) -0.0081(14) -0.0029(14)
C39 0.0195(16) 0.0203(17) 0.0259(17) 0.0062(14) -0.0032(13) 0.0008(14)
C40 0.0226(17) 0.0242(18) 0.0205(17) 0.0020(14) 0.0006(13) 0.0053(14)
O1 0.0206(12) 0.0202(12) 0.0242(12) -0.0081(10) -0.0056(9) 0.0027(10)
O2 0.0248(14) 0.096(3) 0.0493(18) -0.0573(19) 0.0113(13) -0.0206(16)
O3 0.043(2) 0.0242(17) 0.149(4) -0.017(2) 0.012(2) 0.0109(14)
O4 0.0238(14) 0.071(2) 0.0386(16) -0.0221(15) 0.0044(12) -0.0080(14)
O5 0.179(5) 0.0216(17) 0.083(3) -0.0084(17) 0.095(3) -0.016(2)
O6 0.0500(19) 0.0276(16) 0.086(3) -0.0071(16) -0.0407(18) -0.0046(14)
O7 0.058(2) 0.053(2) 0.093(3) -0.032(2) 0.047(2) -0.0291(18)
O8 0.0302(15) 0.0443(18) 0.059(2) -0.0127(15) 0.0031(14) 0.0018(13)
O9 0.084(2) 0.0376(18) 0.0281(15) -0.0041(13) -0.0006(15) 0.0366(17)
O10 0.098(3) 0.063(2) 0.0263(16) -0.0169(15) -0.0199(16) 0.052(2)
Cl1 0.0195(4) 0.0172(4) 0.0522(6) 0.0006(4) 0.0118(4) -0.0004(3)
Cl2 0.0282(4) 0.0258(4) 0.0227(4) -0.0023(3) 0.0000(3) 0.0080(3)
Cu1 0.0173(2) 0.0202(2) 0.0164(2) -0.00294(16) -0.00064(15) -0.00114(16)
Cu2 0.0168(2) 0.0217(2) 0.0176(2) -0.00554(16) -0.00276(15) 0.00180(16)
N1 0.0165(13) 0.0150(14) 0.0192(13) 0.0003(11) 0.0013(10) 0.0022(11)
N2 0.0196(14) 0.0185(14) 0.0172(13) 0.0021(11) -0.0013(11) -0.0016(11)
N3 0.0130(13) 0.0192(14) 0.0220(14) -0.0038(11) -0.0050(11) 0.0019(11)
N4 0.0191(14) 0.0185(14) 0.0181(13) -0.0005(11) -0.0036(11) 0.0034(11)

loop_
_atom_type_symbol
_atom_type_description
_atom_type_scat_dispersion_real
_atom_type_scat_dispersion_imag
_atom_type_scat_source
C C 0.0033 0.0016 'International Tables Vol C Tables 4.2.6.8 and 6.1.1.4'
H H 0.0000 0.0000 'International Tables Vol C Tables 4.2.6.8 and 6.1.1.4'
O O 0.0106 0.0060 'International Tables Vol C Tables 4.2.6.8 and 6.1.1.4'
Cl Cl 0.1484 0.1585 'International Tables Vol C Tables 4.2.6.8 and 6.1.1.4'
Cu Cu 0.3201 1.2651 'International Tables Vol C Tables 4.2.6.8 and 6.1.1.4'
N N 0.0061 0.0033 'International Tables Vol C Tables 4.2.6.8 and 6.1.1.4'

loop_
_geom_angle_atom_site_label_1
_geom_angle_atom_site_label_2
_geom_angle_atom_site_label_3
_geom_angle
_geom_angle_site_symmetry_1
_geom_angle_site_symmetry_3
_geom_angle_publ_flag
N1 C1 C2 113.6(3) . . ?
N1 C1 H1A 108.8 . . ?
C2 C1 H1A 108.8 . . ?
N1 C1 H1B 108.8 . . ?
C2 C1 H1B 108.8 . . ?
H1A C1 H1B 107.7 . . ?
C3 C2 C7 119.4(3) . . ?
C3 C2 C1 120.6(3) . . ?
C7 C2 C1 120.0(3) . . ?
C4 C3 C2 121.1(3) . . ?
C4 C3 H3 119.5 . . ?
C2 C3 H3 119.5 . . ?
C3 C4 C5 119.6(4) . . ?
C3 C4 H4 120.2 . . ?
C5 C4 H4 120.2 . . ?
C6 C5 C4 120.2(4) . . ?
C6 C5 H5 119.9 . . ?
C4 C5 H5 119.9 . . ?
C5 C6 C7 120.8(4) . . ?
C5 C6 H6 119.6 . . ?
C7 C6 H6 119.6 . . ?
C6 C7 C2 118.8(3) . . ?
C6 C7 C8 120.6(3) . . ?
C2 C7 C8 120.6(3) . . ?
C9 C8 C13 118.6(3) . . ?
C9 C8 C7 121.2(3) . . ?
C13 C8 C7 120.1(3) . . ?
C10 C9 C8 120.4(4) . . ?
C10 C9 H9 119.8 . . ?
C8 C9 H9 119.8 . . ?
C11 C10 C9 120.5(4) . . ?
C11 C10 H10 119.7 . . ?
C9 C10 H10 119.7 . . ?
C12 C11 C10 119.5(4) . . ?
C12 C11 H11 120.2 . . ?
C10 C11 H11 120.2 . . ?
C11 C12 C13 120.9(4) . . ?
C11 C12 H12 119.6 . . ?
C13 C12 H12 119.6 . . ?
C12 C13 C8 120.0(3) . . ?
C12 C13 C14 119.3(3) . . ?
C8 C13 C14 120.2(3) . . ?
N1 C14 C13 115.9(3) . . ?
N1 C14 H14A 108.3 . . ?
C13 C14 H14A 108.3 . . ?
N1 C14 H14B 108.3 . . ?
C13 C14 H14B 108.3 . . ?
H14A C14 H14B 107.4 . . ?
N1 C15 C16 111.1(3) . . ?
N1 C15 H15A 109.4 . . ?
C16 C15 H15A 109.4 . . ?
N1 C15 H15B 109.4 . . ?
C16 C15 H15B 109.4 . . ?
H15A C15 H15B 108.0 . . ?
N2 C16 C17 121.9(3) . . ?
N2 C16 C15 114.4(3) . . ?
C17 C16 C15 123.5(3) . . ?
C18 C17 C16 118.2(3) . . ?
C18 C17 H17 120.9 . . ?
C16 C17 H17 120.9 . . ?
C19 C18 C17 119.8(3) . . ?
C19 C18 H18 120.1 . . ?
C17 C18 H18 120.1 . . ?
C18 C19 C20 119.1(3) . . ?
C18 C19 H19 120.4 . . ?
C20 C19 H19 120.4 . . ?
N2 C20 C19 121.6(3) . . ?
N2 C20 H20 119.2 . . ?
C19 C20 H20 119.2 . . ?
N3 C21 C22 113.4(3) . . ?
N3 C21 H21A 108.9 . . ?
C22 C21 H21A 108.9 . . ?
N3 C21 H21B 108.9 . . ?
C22 C21 H21B 108.9 . . ?
H21A C21 H21B 107.7 . . ?
C23 C22 C27 119.3(3) . . ?
C23 C22 C21 120.3(3) . . ?
C27 C22 C21 120.2(3) . . ?
C24 C23 C22 120.9(3) . . ?
C24 C23 H23 119.5 . . ?
C22 C23 H23 119.5 . . ?
C25 C24 C23 120.0(3) . . ?
C25 C24 H24 120.0 . . ?
C23 C24 H24 120.0 . . ?
C24 C25 C26 119.9(3) . . ?
C24 C25 H25 120.1 . . ?
C26 C25 H25 120.1 . . ?
C25 C26 C27 120.7(3) . . ?
C25 C26 H26 119.7 . . ?
C27 C26 H26 119.7 . . ?
C26 C27 C22 119.2(3) . . ?
C26 C27 C28 121.6(3) . . ?
C22 C27 C28 119.2(3) . . ?
C29 C28 C33 119.2(3) . . ?
C29 C28 C27 121.2(3) . . ?
C33 C28 C27 119.5(3) . . ?
C30 C29 C28 120.7(3) . . ?
C30 C29 H29 119.6 . . ?
C28 C29 H29 119.6 . . ?
C29 C30 C31 120.3(4) . . ?
C29 C30 H30 119.9 . . ?
C31 C30 H30 119.9 . . ?
C32 C31 C30 119.6(3) . . ?
C32 C31 H31 120.2 . . ?
C30 C31 H31 120.2 . . ?
C31 C32 C33 121.3(3) . . ?
C31 C32 H32 119.4 . . ?
C33 C32 H32 119.4 . . ?
C32 C33 C28 118.9(3) . . ?
C32 C33 C34 121.6(3) . . ?
C28 C33 C34 119.5(3) . . ?
N3 C34 C33 113.1(3) . . ?
N3 C34 H34A 109.0 . . ?
C33 C34 H34A 109.0 . . ?
N3 C34 H34B 109.0 . . ?
C33 C34 H34B 109.0 . . ?
H34A C34 H34B 107.8 . . ?
N3 C35 C36 110.8(3) . . ?
N3 C35 H35A 109.5 . . ?
C36 C35 H35A 109.5 . . ?
N3 C35 H35B 109.5 . . ?
C36 C35 H35B 109.5 . . ?
H35A C35 H35B 108.1 . . ?
N4 C36 C37 121.8(3) . . ?
N4 C36 C35 114.2(3) . . ?
C37 C36 C35 123.9(3) . . ?
C36 C37 C38 119.0(3) . . ?
C36 C37 H37 120.5 . . ?
C38 C37 H37 120.5 . . ?
C37 C38 C39 119.3(3) . . ?
C37 C38 H38 120.3 . . ?
C39 C38 H38 120.3 . . ?
C40 C39 C38 118.9(3) . . ?
C40 C39 H39 120.5 . . ?
C38 C39 H39 120.5 . . ?
N4 C40 C39 121.6(3) . . ?
N4 C40 H40 119.2 . . ?
C39 C40 H40 119.2 . . ?
Cu2 O1 Cu1 95.58(10) . . ?
Cu2 O1 H1 117(3) . . ?
Cu1 O1 H1 114.2(2) . . ?
Cu1 O2 Cu2 96.36(13) . . ?
Cu1 O2 H2 119.6(3) . . ?
Cu2 O2 H2 117.1(3) . . ?
Cl2 O9 Cu2 127.26(17) . . ?
O4 Cl1 O5 109.8(3) . . ?
O4 Cl1 O3 107.6(2) . . ?
O5 Cl1 O3 109.5(2) . . ?
O4 Cl1 O6 108.5(2) . . ?
O5 Cl1 O6 109.8(2) . . ?
O3 Cl1 O6 111.5(2) . . ?
O7 Cl2 O8 108.7(2) . . ?
O7 Cl2 O9 110.1(2) . . ?
O8 Cl2 O9 108.1(2) . . ?
O7 Cl2 O10 111.1(2) . . ?
O8 Cl2 O10 108.1(2) . . ?
O9 Cl2 O10 110.69(18) . . ?
O2 Cu1 O1 83.43(11) . . ?
O2 Cu1 N2 94.42(12) . . ?
O1 Cu1 N2 173.06(11) . . ?
O2 Cu1 N1 177.58(13) . . ?
O1 Cu1 N1 97.93(10) . . ?
N2 Cu1 N1 84.00(11) . . ?
O2 Cu1 Cu2 41.90(8) . . ?
O1 Cu1 Cu2 42.16(7) . . ?
N2 Cu1 Cu2 136.29(8) . . ?
N1 Cu1 Cu2 139.71(8) . . ?
O2 Cu2 O1 83.39(11) . . ?
O2 Cu2 N4 93.12(11) . . ?
O1 Cu2 N4 172.55(11) . . ?
O2 Cu2 N3 175.60(13) . . ?
O1 Cu2 N3 99.92(10) . . ?
N4 Cu2 N3 83.26(11) . . ?
O2 Cu2 O9 94.68(15) . . ?
O1 Cu2 O9 89.93(11) . . ?
N4 Cu2 O9 96.92(12) . . ?
N3 Cu2 O9 88.26(11) . . ?
O2 Cu2 Cu1 41.75(8) . . ?
O1 Cu2 Cu1 42.27(7) . . ?
N4 Cu2 Cu1 134.83(8) . . ?
N3 Cu2 Cu1 141.90(7) . . ?
O9 Cu2 Cu1 87.45(7) . . ?
C15 N1 C14 106.1(3) . . ?
C15 N1 C1 110.3(2) . . ?
C14 N1 C1 111.2(2) . . ?
C15 N1 Cu1 105.73(19) . . ?
C14 N1 Cu1 115.7(2) . . ?
C1 N1 Cu1 107.55(19) . . ?
C16 N2 C20 119.2(3) . . ?
C16 N2 Cu1 114.5(2) . . ?
C20 N2 Cu1 125.6(2) . . ?
C35 N3 C21 108.3(3) . . ?
C35 N3 C34 110.4(3) . . ?
C21 N3 C34 111.0(2) . . ?
C35 N3 Cu2 104.30(19) . . ?
C21 N3 Cu2 108.9(2) . . ?
C34 N3 Cu2 113.7(2) . . ?
C36 N4 C40 119.4(3) . . ?
C36 N4 Cu2 115.3(2) . . ?
C40 N4 Cu2 125.2(2) . . ?

loop_
_geom_bond_atom_site_label_1
_geom_bond_atom_site_label_2
_geom_bond_distance
_geom_bond_site_symmetry_2
_geom_bond_publ_flag
C1 N1 1.500(4) . ?
C1 C2 1.504(5) . ?
C1 H1A 0.9700 . ?
C1 H1B 0.9700 . ?
C2 C3 1.390(5) . ?
C2 C7 1.403(5) . ?
C3 C4 1.380(5) . ?
C3 H3 0.9300 . ?
C4 C5 1.382(6) . ?
C4 H4 0.9300 . ?
C5 C6 1.382(6) . ?
C5 H5 0.9300 . ?
C6 C7 1.396(5) . ?
C6 H6 0.9300 . ?
C7 C8 1.489(5) . ?
C8 C9 1.394(5) . ?
C8 C13 1.401(5) . ?
C9 C10 1.388(6) . ?
C9 H9 0.9300 . ?
C10 C11 1.381(7) . ?
C10 H10 0.9300 . ?
C11 C12 1.375(6) . ?
C11 H11 0.9300 . ?
C12 C13 1.389(5) . ?
C12 H12 0.9300 . ?
C13 C14 1.503(5) . ?
C14 N1 1.500(4) . ?
C14 H14A 0.9700 . ?
C14 H14B 0.9700 . ?
C15 N1 1.491(4) . ?
C15 C16 1.492(5) . ?
C15 H15A 0.9700 . ?
C15 H15B 0.9700 . ?
C16 N2 1.342(4) . ?
C16 C17 1.387(5) . ?
C17 C18 1.382(5) . ?
C17 H17 0.9300 . ?
C18 C19 1.374(5) . ?
C18 H18 0.9300 . ?
C19 C20 1.378(5) . ?
C19 H19 0.9300 . ?
C20 N2 1.343(4) . ?
C20 H20 0.9300 . ?
C21 N3 1.500(4) . ?
C21 C22 1.507(4) . ?
C21 H21A 0.9700 . ?
C21 H21B 0.9700 . ?
C22 C23 1.392(5) . ?
C22 C27 1.405(5) . ?
C23 C24 1.387(5) . ?
C23 H23 0.9300 . ?
C24 C25 1.378(5) . ?
C24 H24 0.9300 . ?
C25 C26 1.394(5) . ?
C25 H25 0.9300 . ?
C26 C27 1.395(5) . ?
C26 H26 0.9300 . ?
C27 C28 1.481(5) . ?
C28 C29 1.390(5) . ?
C28 C33 1.407(5) . ?
C29 C30 1.378(5) . ?
C29 H29 0.9300 . ?
C30 C31 1.381(6) . ?
C30 H30 0.9300 . ?
C31 C32 1.379(5) . ?
C31 H31 0.9300 . ?
C32 C33 1.388(5) . ?
C32 H32 0.9300 . ?
C33 C34 1.513(5) . ?
C34 N3 1.501(4) . ?
C34 H34A 0.9700 . ?
C34 H34B 0.9700 . ?
C35 N3 1.495(4) . ?
C35 C36 1.501(5) . ?
C35 H35A 0.9700 . ?
C35 H35B 0.9700 . ?
C36 N4 1.343(4) . ?
C36 C37 1.376(5) . ?
C37 C38 1.383(5) . ?
C37 H37 0.9300 . ?
C38 C39 1.385(5) . ?
C38 H38 0.9300 . ?
C39 C40 1.376(5) . ?
C39 H39 0.9300 . ?
C40 N4 1.347(4) . ?
C40 H40 0.9300 . ?
O1 Cu2 1.924(2) . ?
O1 Cu1 1.929(2) . ?
O1 H1 0.91(3) . ?
O2 Cu1 1.912(3) . ?
O2 Cu2 1.918(3) . ?
O2 H2 0.9100(11) . ?
O3 Cl1 1.431(3) . ?
O4 Cl1 1.409(3) . ?
O5 Cl1 1.416(4) . ?
O6 Cl1 1.452(3) . ?
O7 Cl2 1.414(3) . ?
O8 Cl2 1.421(3) . ?
O9 Cl2 1.441(3) . ?
O9 Cu2 2.425(3) . ?
O10 Cl2 1.445(3) . ?
Cu1 N2 1.976(3) . ?
Cu1 N1 2.054(3) . ?
Cu1 Cu2 2.8539(5) . ?
Cu2 N4 1.966(3) . ?
Cu2 N3 2.070(3) . ?

loop_
_geom_torsion_atom_site_label_1
_geom_torsion_atom_site_label_2
_geom_torsion_atom_site_label_3
_geom_torsion_atom_site_label_4
_geom_torsion
_geom_torsion_site_symmetry_1
_geom_torsion_site_symmetry_2
_geom_torsion_site_symmetry_3
_geom_torsion_site_symmetry_4
_geom_torsion_publ_flag
N1 C1 C2 C3 106.3(4) . . . . ?
N1 C1 C2 C7 -74.8(4) . . . . ?
C7 C2 C3 C4 -0.4(6) . . . . ?
C1 C2 C3 C4 178.5(4) . . . . ?
C2 C3 C4 C5 0.1(7) . . . . ?
C3 C4 C5 C6 -0.3(7) . . . . ?
C4 C5 C6 C7 0.9(7) . . . . ?
C5 C6 C7 C2 -1.2(6) . . . . ?
C5 C6 C7 C8 179.2(4) . . . . ?
C3 C2 C7 C6 1.0(6) . . . . ?
C1 C2 C7 C6 -177.9(3) . . . . ?
C3 C2 C7 C8 -179.4(3) . . . . ?
C1 C2 C7 C8 1.7(5) . . . . ?
C6 C7 C8 C9 40.9(6) . . . . ?
C2 C7 C8 C9 -138.7(4) . . . . ?
C6 C7 C8 C13 -138.0(4) . . . . ?
C2 C7 C8 C13 42.4(5) . . . . ?
C13 C8 C9 C10 0.6(6) . . . . ?
C7 C8 C9 C10 -178.3(4) . . . . ?
C8 C9 C10 C11 -1.7(7) . . . . ?
C9 C10 C11 C12 1.5(7) . . . . ?
C10 C11 C12 C13 -0.4(7) . . . . ?
C11 C12 C13 C8 -0.7(6) . . . . ?
C11 C12 C13 C14 171.1(4) . . . . ?
C9 C8 C13 C12 0.5(6) . . . . ?
C7 C8 C13 C12 179.5(3) . . . . ?
C9 C8 C13 C14 -171.2(3) . . . . ?
C7 C8 C13 C14 7.8(5) . . . . ?
C12 C13 C14 N1 114.1(4) . . . . ?
C8 C13 C14 N1 -74.1(4) . . . . ?
N1 C15 C16 N2 -33.9(4) . . . . ?
N1 C15 C16 C17 150.7(3) . . . . ?
N2 C16 C17 C18 -3.6(5) . . . . ?
C15 C16 C17 C18 171.5(3) . . . . ?
C16 C17 C18 C19 1.6(5) . . . . ?
C17 C18 C19 C20 1.2(5) . . . . ?
C18 C19 C20 N2 -2.3(5) . . . . ?
N3 C21 C22 C23 108.2(4) . . . . ?
N3 C21 C22 C27 -76.0(4) . . . . ?
C27 C22 C23 C24 -0.5(5) . . . . ?
C21 C22 C23 C24 175.4(3) . . . . ?
C22 C23 C24 C25 0.0(6) . . . . ?
C23 C24 C25 C26 0.5(6) . . . . ?
C24 C25 C26 C27 -0.4(6) . . . . ?
C25 C26 C27 C22 -0.1(6) . . . . ?
C25 C26 C27 C28 -179.8(3) . . . . ?
C23 C22 C27 C26 0.5(5) . . . . ?
C21 C22 C27 C26 -175.4(3) . . . . ?
C23 C22 C27 C28 -179.8(3) . . . . ?
C21 C22 C27 C28 4.3(5) . . . . ?
C26 C27 C28 C29 46.4(5) . . . . ?
C22 C27 C28 C29 -133.2(4) . . . . ?
C26 C27 C28 C33 -135.2(4) . . . . ?
C22 C27 C28 C33 45.2(5) . . . . ?
C33 C28 C29 C30 -2.0(6) . . . . ?
C27 C28 C29 C30 176.5(4) . . . . ?
C28 C29 C30 C31 1.5(6) . . . . ?
C29 C30 C31 C32 0.0(6) . . . . ?
C30 C31 C32 C33 -1.1(6) . . . . ?
C31 C32 C33 C28 0.7(5) . . . . ?
C31 C32 C33 C34 180.0(3) . . . . ?
C29 C28 C33 C32 0.9(5) . . . . ?
C27 C28 C33 C32 -177.6(3) . . . . ?
C29 C28 C33 C34 -178.5(3) . . . . ?
C27 C28 C33 C34 3.1(5) . . . . ?
C32 C33 C34 N3 104.2(4) . . . . ?
C28 C33 C34 N3 -76.5(4) . . . . ?
N3 C35 C36 N4 31.3(4) . . . . ?
N3 C35 C36 C37 -152.2(3) . . . . ?
N4 C36 C37 C38 1.1(5) . . . . ?
C35 C36 C37 C38 -175.2(3) . . . . ?
C36 C37 C38 C39 0.4(5) . . . . ?
C37 C38 C39 C40 -1.3(5) . . . . ?
C38 C39 C40 N4 0.6(5) . . . . ?
Cu2 O9 Cl2 O7 144.2(3) . . . . ?
Cu2 O9 Cl2 O8 -97.2(3) . . . . ?
Cu2 O9 Cl2 O10 21.0(4) . . . . ?
Cu2 O2 Cu1 O1 -8.50(15) . . . . ?
Cu2 O2 Cu1 N2 178.12(15) . . . . ?
Cu2 O2 Cu1 N1 -133(3) . . . . ?
Cu2 O1 Cu1 O2 8.46(15) . . . . ?
Cu2 O1 Cu1 N2 80.7(9) . . . . ?
Cu2 O1 Cu1 N1 -173.55(10) . . . . ?
Cu1 O2 Cu2 O1 8.52(15) . . . . ?
Cu1 O2 Cu2 N4 -178.08(16) . . . . ?
Cu1 O2 Cu2 N3 147.3(16) . . . . ?
Cu1 O2 Cu2 O9 -80.86(17) . . . . ?
Cu1 O1 Cu2 O2 -8.43(15) . . . . ?
Cu1 O1 Cu2 N4 -70.7(8) . . . . ?
Cu1 O1 Cu2 N3 174.51(10) . . . . ?
Cu1 O1 Cu2 O9 86.29(11) . . . . ?
Cl2 O9 Cu2 O2 25.0(3) . . . . ?
Cl2 O9 Cu2 O1 -58.3(3) . . . . ?
Cl2 O9 Cu2 N4 118.7(3) . . . . ?
Cl2 O9 Cu2 N3 -158.3(3) . . . . ?
Cl2 O9 Cu2 Cu1 -16.1(3) . . . . ?
O1 Cu1 Cu2 O2 167.4(2) . . . . ?
N2 Cu1 Cu2 O2 -2.7(2) . . . . ?
N1 Cu1 Cu2 O2 177.3(2) . . . . ?
O2 Cu1 Cu2 O1 -167.4(2) . . . . ?
N2 Cu1 Cu2 O1 -170.07(16) . . . . ?
N1 Cu1 Cu2 O1 9.90(16) . . . . ?
O2 Cu1 Cu2 N4 2.7(2) . . . . ?
O1 Cu1 Cu2 N4 170.06(16) . . . . ?
N2 Cu1 Cu2 N4 0.00(16) . . . . ?
N1 Cu1 Cu2 N4 179.97(16) . . . . ?
O2 Cu1 Cu2 N3 -176.1(2) . . . . ?
O1 Cu1 Cu2 N3 -8.79(17) . . . . ?
N2 Cu1 Cu2 N3 -178.86(17) . . . . ?
N1 Cu1 Cu2 N3 1.11(18) . . . . ?
O2 Cu1 Cu2 O9 99.9(2) . . . . ?
O1 Cu1 Cu2 O9 -92.70(14) . . . . ?
N2 Cu1 Cu2 O9 97.23(14) . . . . ?
N1 Cu1 Cu2 O9 -82.80(15) . . . . ?
C16 C15 N1 C14 156.2(3) . . . . ?
C16 C15 N1 C1 -83.1(3) . . . . ?
C16 C15 N1 Cu1 32.9(3) . . . . ?
C13 C14 N1 C15 157.2(3) . . . . ?
C13 C14 N1 C1 37.2(4) . . . . ?
C13 C14 N1 Cu1 -85.9(3) . . . . ?
C2 C1 N1 C15 -68.6(3) . . . . ?
C2 C1 N1 C14 48.9(4) . . . . ?
C2 C1 N1 Cu1 176.5(2) . . . . ?
O2 Cu1 N1 C15 -69(3) . . . . ?
O1 Cu1 N1 C15 167.0(2) . . . . ?
N2 Cu1 N1 C15 -19.7(2) . . . . ?
Cu2 Cu1 N1 C15 160.34(15) . . . . ?
O2 Cu1 N1 C14 174(3) . . . . ?
O1 Cu1 N1 C14 49.9(2) . . . . ?
N2 Cu1 N1 C14 -136.8(2) . . . . ?
Cu2 Cu1 N1 C14 43.2(3) . . . . ?
O2 Cu1 N1 C1 49(3) . . . . ?
O1 Cu1 N1 C1 -75.1(2) . . . . ?
N2 Cu1 N1 C1 98.2(2) . . . . ?
Cu2 Cu1 N1 C1 -81.8(2) . . . . ?
C17 C16 N2 C20 2.6(5) . . . . ?
C15 C16 N2 C20 -172.9(3) . . . . ?
C17 C16 N2 Cu1 -168.1(2) . . . . ?
C15 C16 N2 Cu1 16.4(3) . . . . ?
C19 C20 N2 C16 0.4(5) . . . . ?
C19 C20 N2 Cu1 170.0(2) . . . . ?
O2 Cu1 N2 C16 -179.4(2) . . . . ?
O1 Cu1 N2 C16 109.0(8) . . . . ?
N1 Cu1 N2 C16 2.5(2) . . . . ?
Cu2 Cu1 N2 C16 -177.54(17) . . . . ?
O2 Cu1 N2 C20 10.7(3) . . . . ?
O1 Cu1 N2 C20 -61.0(9) . . . . ?
N1 Cu1 N2 C20 -167.5(3) . . . . ?
Cu2 Cu1 N2 C20 12.5(3) . . . . ?
C36 C35 N3 C21 79.1(3) . . . . ?
C36 C35 N3 C34 -159.2(3) . . . . ?
C36 C35 N3 Cu2 -36.7(3) . . . . ?
C22 C21 N3 C35 163.5(3) . . . . ?
C22 C21 N3 C34 42.2(4) . . . . ?
C22 C21 N3 Cu2 -83.7(3) . . . . ?
C33 C34 N3 C35 -74.8(3) . . . . ?
C33 C34 N3 C21 45.3(4) . . . . ?
C33 C34 N3 Cu2 168.4(2) . . . . ?
O2 Cu2 N3 C35 60.9(18) . . . . ?
O1 Cu2 N3 C35 -160.7(2) . . . . ?
N4 Cu2 N3 C35 26.1(2) . . . . ?
O9 Cu2 N3 C35 -71.1(2) . . . . ?
Cu1 Cu2 N3 C35 -154.75(17) . . . . ?
O2 Cu2 N3 C21 -54.6(18) . . . . ?
O1 Cu2 N3 C21 83.8(2) . . . . ?
N4 Cu2 N3 C21 -89.4(2) . . . . ?
O9 Cu2 N3 C21 173.5(2) . . . . ?
Cu1 Cu2 N3 C21 89.8(2) . . . . ?
O2 Cu2 N3 C34 -179(100) . . . . ?
O1 Cu2 N3 C34 -40.5(2) . . . . ?
N4 Cu2 N3 C34 146.3(2) . . . . ?
O9 Cu2 N3 C34 49.1(2) . . . . ?
Cu1 Cu2 N3 C34 -34.5(3) . . . . ?
C37 C36 N4 C40 -1.8(5) . . . . ?
C35 C36 N4 C40 174.8(3) . . . . ?
C37 C36 N4 Cu2 175.4(3) . . . . ?
C35 C36 N4 Cu2 -8.0(4) . . . . ?
C39 C40 N4 C36 0.9(5) . . . . ?
C39 C40 N4 Cu2 -175.9(2) . . . . ?
O2 Cu2 N4 C36 171.5(3) . . . . ?
O1 Cu2 N4 C36 -126.8(8) . . . . ?
N3 Cu2 N4 C36 -11.0(2) . . . . ?
O9 Cu2 N4 C36 76.4(2) . . . . ?
Cu1 Cu2 N4 C36 169.68(18) . . . . ?
O2 Cu2 N4 C40 -11.5(3) . . . . ?
O1 Cu2 N4 C40 50.2(9) . . . . ?
N3 Cu2 N4 C40 165.9(3) . . . . ?
O9 Cu2 N4 C40 -106.6(3) . . . . ?
Cu1 Cu2 N4 C40 -13.3(3) . . . . ?
